data_7131530
loop_
_publ_author_name
'Jackson, Ross A.'
'Matthews, Aidan J. R.'
'Vasko, Petra'
'Mahon, Mary F.'
'Hicks, Jamie'
'Liptrot, David J.'

_publ_section_title
;
 An acyclic aluminyl anion.
;
_journal_issue 35
_journal_name_full 'Chemical communications (Cambridge, England)'
_journal_page_first 5277
_journal_page_last 5280
_journal_paper_doi 10.1039/d3cc01317k
_journal_volume 59
_journal_year 2023
_chemical_absolute_configuration ad
_chemical_formula_moiety 'C42 H76 Al K N2 Si2'
_chemical_formula_sum 'C42 H76 Al K N2 Si2'
_chemical_formula_weight 731.30
_space_group_crystal_system orthorhombic
_space_group_IT_number 19
_space_group_name_Hall 'P 2ac 2ab'
_space_group_name_H-M_alt 'P 21 21 21'
_atom_sites_solution_hydrogens mixed
_atom_sites_solution_primary dual
_audit_creation_date 2022-11-07
_audit_creation_method
;
Olex2 1.5
(compiled 2022.04.07 svn.rca3783a0 for OlexSys, GUI svn.r6498)
;
_audit_update_record
;
2022-11-09 deposited with the CCDC.	2023-04-06 downloaded from the CCDC.
;
_cell_angle_alpha 90
_cell_angle_beta 90
_cell_angle_gamma 90
_cell_formula_units_Z 4
_cell_length_a 13.19442(16)
_cell_length_b 14.99103(15)
_cell_length_c 22.2823(2)
_cell_measurement_reflns_used 7955
_cell_measurement_temperature 150.00(10)
_cell_measurement_theta_max 73.3780
_cell_measurement_theta_min 4.8890
_cell_volume 4407.39(8)
_computing_cell_refinement 'CrysAlisPro 1.171.42.49 (Rigaku OD, 2022)'
_computing_data_collection 'CrysAlisPro 1.171.42.49 (Rigaku OD, 2022)'
_computing_data_reduction 'CrysAlisPro 1.171.42.49 (Rigaku OD, 2022)'
_computing_molecular_graphics 'Olex2 1.5 (Dolomanov et al., 2009)'
_computing_publication_material 'Olex2 1.5 (Dolomanov et al., 2009)'
_computing_structure_refinement 'SHELXL 2014/3 (Sheldrick, 2015)'
_computing_structure_solution 'SHELXT  (Sheldrick, 2015)'
_diffrn_ambient_environment N~2~
_diffrn_ambient_temperature 150.00(10)
_diffrn_detector 'CCD plate'
_diffrn_detector_area_resol_mean 8.1297
_diffrn_detector_type EosS2
_diffrn_measured_fraction_theta_full 0.998
_diffrn_measured_fraction_theta_max 0.983
_diffrn_measurement_device 'four-circle diffractometer'
_diffrn_measurement_device_type 'SuperNova, Dual, Cu at home/near, EosS2'
_diffrn_measurement_method '\w scans'
_diffrn_radiation_monochromator mirror
_diffrn_radiation_probe x-ray
_diffrn_radiation_type 'Cu K\a'
_diffrn_radiation_wavelength 1.54184
_diffrn_reflns_av_R_equivalents 0.0250
_diffrn_reflns_av_unetI/netI 0.0408
_diffrn_reflns_Laue_measured_fraction_full 0.998
_diffrn_reflns_Laue_measured_fraction_max 0.983
_diffrn_reflns_limit_h_max 16
_diffrn_reflns_limit_h_min -15
_diffrn_reflns_limit_k_max 18
_diffrn_reflns_limit_k_min -18
_diffrn_reflns_limit_l_max 16
_diffrn_reflns_limit_l_min -27
_diffrn_reflns_number 15603
_diffrn_reflns_point_group_measured_fraction_full 0.989
_diffrn_reflns_point_group_measured_fraction_max 0.963
_diffrn_reflns_theta_full 67.684
_diffrn_reflns_theta_max 73.665
_diffrn_reflns_theta_min 3.554
_diffrn_source 'micro-focus sealed X-ray tube'
_diffrn_source_type 'SuperNova (Cu) X-ray Source'
_exptl_absorpt_coefficient_mu 1.972
_exptl_absorpt_correction_T_max 1.00000
_exptl_absorpt_correction_T_min 0.84051
_exptl_absorpt_correction_type multi-scan
_exptl_absorpt_process_details
;
CrysAlisPro 1.171.42.49 (Rigaku Oxford Diffraction, 2022)
Empirical absorption correction using spherical harmonics,
implemented in SCALE3 ABSPACK scaling algorithm.
;
_exptl_crystal_colour colourless
_exptl_crystal_colour_primary colourless
_exptl_crystal_density_diffrn 1.102
_exptl_crystal_description block
_exptl_crystal_F_000 1608
_exptl_crystal_size_max 0.299
_exptl_crystal_size_mid 0.219
_exptl_crystal_size_min 0.166
_refine_diff_density_max 0.525
_refine_diff_density_min -0.204
_refine_diff_density_rms 0.049
_refine_ls_abs_structure_details
;
 Flack x determined using 3359 quotients [(I+)-(I-)]/[(I+)+(I-)]
 (Parsons, Flack and Wagner, Acta Cryst. B69 (2013) 249-259).
;
_refine_ls_abs_structure_Flack -0.008(6)
_refine_ls_extinction_method none
_refine_ls_goodness_of_fit_ref 1.038
_refine_ls_hydrogen_treatment mixed
_refine_ls_matrix_type full
_refine_ls_number_parameters 457
_refine_ls_number_reflns 8594
_refine_ls_number_restraints 0
_refine_ls_restrained_S_all 1.038
_refine_ls_R_factor_all 0.0439
_refine_ls_R_factor_gt 0.0409
_refine_ls_shift/su_max 0.001
_refine_ls_shift/su_mean 0.000
_refine_ls_structure_factor_coef Fsqd
_refine_ls_weighting_details 'w=1/[\s^2^(Fo^2^)+(0.0652P)^2^+0.7506P] where P=(Fo^2^+2Fc^2^)/3'
_refine_ls_weighting_scheme calc
_refine_ls_wR_factor_gt 0.1050
_refine_ls_wR_factor_ref 0.1081
_reflns_Friedel_coverage 0.766
_reflns_Friedel_fraction_full 0.979
_reflns_Friedel_fraction_max 0.938
_reflns_number_gt 8120
_reflns_number_total 8594
_reflns_threshold_expression 'I > 2\s(I)'
_cod_data_source_file d3cc01317k2.cif
_cod_data_source_block ajrm081
_cod_depositor_comments 'Adding full bibliography for 7131527--7131531.cif.'
_cod_original_cell_volume 4407.38(8)
_cod_database_code 7131530
_shelxl_version_number 2014-3
_shelx_space_group_comment
;
The symmetry employed for this shelxl refinement is uniquely defined
by the following loop, which should always be used as a source of
symmetry information in preference to the above space-group names.
They are only intended as comments.
;
_olex2_refinement_description
;
1. Fixed Uiso
 At 1.2 times of:
  All C(H) groups
 At 1.5 times of:
  All C(H,H,H) groups
2.a Ternary CH refined with riding coordinates:
 C7(H7), C10(H10), C16(H16), C19(H19), C28(H28), C31(H31), C34(H34), C37(H37),
 C40(H40)
2.b Aromatic/amide H refined with riding coordinates:
 C3(H3), C4(H4), C5(H5), C24(H24), C25(H25), C26(H26)
2.c Idealised Me refined as rotating group:
 C8(H8A,H8B,H8C), C9(H9A,H9B,H9C), C11(H11A,H11B,H11C), C12(H12B,H12A,H12C),
 C14(H14A,H14B,H14C), C15(H15A,H15B,H15C), C17(H17C,H17A,H17B), C18(H18A,H18B,
 H18C), C20(H20A,H20B,H20C), C21(H21A,H21B,H21C), C29(H29A,H29B,H29C), C30(H30A,
 H30B,H30C), C32(H32A,H32B,H32C), C33(H33A,H33B,H33C), C35(H35A,H35B,H35C),
 C36(H36A,H36B,H36C), C38(H38A,H38B,H38C), C39(H39A,H39B,H39C), C41(H41A,H41B,
 H41C), C42(H42A,H42B,H42C)
;

loop_
_space_group_symop_operation_xyz
'x, y, z'
'-x+1/2, -y, z+1/2'
'x+1/2, -y+1/2, -z'
'-x, y+1/2, -z+1/2'

loop_
_atom_site_label
_atom_site_type_symbol
_atom_site_fract_x
_atom_site_fract_y
_atom_site_fract_z
_atom_site_U_iso_or_equiv
_atom_site_adp_type
_atom_site_occupancy
_atom_site_site_symmetry_order
_atom_site_calc_flag
_atom_site_refinement_flags_posn
_atom_site_refinement_flags_adp
_atom_site_refinement_flags_occupancy
_atom_site_disorder_assembly
_atom_site_disorder_group
K1 K 0.62846(6) 0.27640(4) 0.24857(3) 0.03472(17) Uani 1 1 d . . . . .
H1 H 0.640(3) 0.401(3) 0.3267(18) 0.031(9) Uiso 1 1 d . . . . .
Si1 Si 0.57808(6) 0.58473(5) 0.43009(3) 0.02234(16) Uani 1 1 d . . . . .
Si2 Si 0.93893(7) 0.42745(5) 0.41117(4) 0.02876(18) Uani 1 1 d . . . . .
Al1 Al 0.69172(7) 0.46064(5) 0.37427(4) 0.02049(17) Uani 1 1 d . . . . .
N1 N 0.64003(18) 0.57950(15) 0.36068(10) 0.0208(4) Uani 1 1 d . . . . .
N2 N 0.82756(19) 0.41490(16) 0.36841(10) 0.0242(5) Uani 1 1 d . . . . .
C1 C 0.6234(2) 0.63194(17) 0.30848(12) 0.0205(5) Uani 1 1 d . . . . .
C2 C 0.5547(2) 0.60345(18) 0.26282(12) 0.0229(5) Uani 1 1 d . . . . .
C3 C 0.5461(3) 0.6515(2) 0.20935(14) 0.0295(6) Uani 1 1 d . . . . .
H3 H 0.5024 0.6297 0.1788 0.035 Uiso 1 1 calc R U . . .
C4 C 0.5993(3) 0.7302(2) 0.19927(14) 0.0322(7) Uani 1 1 d . . . . .
H4 H 0.5930 0.7619 0.1625 0.039 Uiso 1 1 calc R U . . .
C5 C 0.6619(2) 0.7606(2) 0.24478(15) 0.0298(6) Uani 1 1 d . . . . .
H5 H 0.6977 0.8149 0.2391 0.036 Uiso 1 1 calc R U . . .
C6 C 0.6744(2) 0.71452(19) 0.29887(13) 0.0253(6) Uani 1 1 d . . . . .
C7 C 0.7444(3) 0.7566(2) 0.34504(16) 0.0344(7) Uani 1 1 d . . . . .
H7 H 0.7558 0.7119 0.3776 0.041 Uiso 1 1 calc R U . . .
C8 C 0.6931(4) 0.8404(3) 0.3739(2) 0.0553(11) Uani 1 1 d . . . . .
H8A H 0.6933 0.8897 0.3450 0.083 Uiso 1 1 calc R U . . .
H8B H 0.7307 0.8580 0.4099 0.083 Uiso 1 1 calc R U . . .
H8C H 0.6230 0.8260 0.3849 0.083 Uiso 1 1 calc R U . . .
C9 C 0.8459(3) 0.7819(4) 0.3201(2) 0.0615(14) Uani 1 1 d . . . . .
H9A H 0.8763 0.7302 0.3001 0.092 Uiso 1 1 calc R U . . .
H9B H 0.8902 0.8018 0.3527 0.092 Uiso 1 1 calc R U . . .
H9C H 0.8376 0.8304 0.2910 0.092 Uiso 1 1 calc R U . . .
C10 C 0.4893(2) 0.52001(19) 0.26766(13) 0.0259(6) Uani 1 1 d . . . . .
H10 H 0.5059 0.4895 0.3063 0.031 Uiso 1 1 calc R U . . .
C11 C 0.5106(3) 0.4550(2) 0.21642(14) 0.0327(7) Uani 1 1 d . . . . .
H11A H 0.4772 0.3979 0.2247 0.049 Uiso 1 1 calc R U . . .
H11B H 0.5838 0.4456 0.2128 0.049 Uiso 1 1 calc R U . . .
H11C H 0.4843 0.4797 0.1788 0.049 Uiso 1 1 calc R U . . .
C12 C 0.3757(3) 0.5421(2) 0.26772(15) 0.0338(7) Uani 1 1 d . . . . .
H12B H 0.3619 0.5877 0.2981 0.051 Uiso 1 1 calc R U . . .
H12A H 0.3369 0.4881 0.2770 0.051 Uiso 1 1 calc R U . . .
H12C H 0.3559 0.5645 0.2281 0.051 Uiso 1 1 calc R U . . .
C13 C 0.6013(2) 0.4645(2) 0.44965(13) 0.0268(6) Uani 1 1 d . . . . .
C14 C 0.6278(3) 0.4419(2) 0.51482(14) 0.0368(7) Uani 1 1 d . . . . .
H14A H 0.6868 0.4769 0.5274 0.055 Uiso 1 1 calc R U . . .
H14B H 0.6436 0.3782 0.5180 0.055 Uiso 1 1 calc R U . . .
H14C H 0.5701 0.4560 0.5408 0.055 Uiso 1 1 calc R U . . .
C15 C 0.5089(3) 0.4051(2) 0.43304(15) 0.0334(7) Uani 1 1 d . . . . .
H15A H 0.4528 0.4177 0.4606 0.050 Uiso 1 1 calc R U . . .
H15B H 0.5279 0.3421 0.4362 0.050 Uiso 1 1 calc R U . . .
H15C H 0.4876 0.4181 0.3918 0.050 Uiso 1 1 calc R U . . .
C16 C 0.4391(3) 0.6144(2) 0.42018(14) 0.0314(6) Uani 1 1 d . . . . .
H16 H 0.4128 0.5729 0.3887 0.038 Uiso 1 1 calc R U . . .
C17 C 0.4216(3) 0.7089(3) 0.39553(17) 0.0418(8) Uani 1 1 d . . . . .
H17C H 0.4649 0.7185 0.3604 0.063 Uiso 1 1 calc R U . . .
H17A H 0.4383 0.7528 0.4266 0.063 Uiso 1 1 calc R U . . .
H17B H 0.3503 0.7156 0.3839 0.063 Uiso 1 1 calc R U . . .
C18 C 0.3723(3) 0.5987(3) 0.47577(19) 0.0502(10) Uani 1 1 d . . . . .
H18A H 0.3883 0.5403 0.4933 0.075 Uiso 1 1 calc R U . . .
H18B H 0.3008 0.6001 0.4640 0.075 Uiso 1 1 calc R U . . .
H18C H 0.3853 0.6455 0.5055 0.075 Uiso 1 1 calc R U . . .
C19 C 0.6350(3) 0.6696(2) 0.48428(15) 0.0342(7) Uani 1 1 d . . . . .
H19 H 0.6304 0.7290 0.4639 0.041 Uiso 1 1 calc R U . . .
C20 C 0.5790(5) 0.6791(4) 0.5439(2) 0.0678(15) Uani 1 1 d . . . . .
H20A H 0.5092 0.6984 0.5364 0.102 Uiso 1 1 calc R U . . .
H20B H 0.6135 0.7235 0.5689 0.102 Uiso 1 1 calc R U . . .
H20C H 0.5784 0.6215 0.5647 0.102 Uiso 1 1 calc R U . . .
C21 C 0.7466(4) 0.6548(3) 0.4984(2) 0.0509(10) Uani 1 1 d . . . . .
H21A H 0.7530 0.6104 0.5305 0.076 Uiso 1 1 calc R U . . .
H21B H 0.7772 0.7111 0.5114 0.076 Uiso 1 1 calc R U . . .
H21C H 0.7815 0.6332 0.4624 0.076 Uiso 1 1 calc R U . . .
C22 C 0.8373(2) 0.3564(2) 0.31802(13) 0.0252(6) Uani 1 1 d . . . . .
C23 C 0.8268(2) 0.2619(2) 0.32531(15) 0.0296(6) Uani 1 1 d . . . . .
C24 C 0.8390(3) 0.2063(2) 0.27580(18) 0.0399(8) Uani 1 1 d . . . . .
H24 H 0.8348 0.1435 0.2812 0.048 Uiso 1 1 calc R U . . .
C25 C 0.8570(3) 0.2396(3) 0.21904(18) 0.0477(10) Uani 1 1 d . . . . .
H25 H 0.8643 0.2003 0.1859 0.057 Uiso 1 1 calc R U . . .
C26 C 0.8642(3) 0.3305(3) 0.21109(16) 0.0433(9) Uani 1 1 d . . . . .
H26 H 0.8745 0.3534 0.1718 0.052 Uiso 1 1 calc R U . . .
C27 C 0.8567(3) 0.3898(2) 0.25920(14) 0.0320(7) Uani 1 1 d . . . . .
C28 C 0.8723(3) 0.4883(2) 0.24634(15) 0.0353(7) Uani 1 1 d . . . . .
H28 H 0.8680 0.5213 0.2852 0.042 Uiso 1 1 calc R U . . .
C29 C 0.7921(3) 0.5262(3) 0.20409(17) 0.0450(9) Uani 1 1 d . . . . .
H29A H 0.7948 0.4946 0.1656 0.067 Uiso 1 1 calc R U . . .
H29B H 0.8051 0.5898 0.1975 0.067 Uiso 1 1 calc R U . . .
H29C H 0.7248 0.5186 0.2220 0.067 Uiso 1 1 calc R U . . .
C30 C 0.9775(3) 0.5056(3) 0.2192(2) 0.0526(11) Uani 1 1 d . . . . .
H30A H 1.0294 0.4777 0.2444 0.079 Uiso 1 1 calc R U . . .
H30B H 0.9897 0.5700 0.2170 0.079 Uiso 1 1 calc R U . . .
H30C H 0.9805 0.4800 0.1787 0.079 Uiso 1 1 calc R U . . .
C31 C 0.7985(3) 0.2201(2) 0.38498(15) 0.0358(7) Uani 1 1 d . . . . .
H31 H 0.8158 0.2637 0.4174 0.043 Uiso 1 1 calc R U . . .
C32 C 0.6854(3) 0.2028(2) 0.38771(16) 0.0417(8) Uani 1 1 d . . . . .
H32A H 0.6670 0.1581 0.3575 0.063 Uiso 1 1 calc R U . . .
H32B H 0.6486 0.2584 0.3797 0.063 Uiso 1 1 calc R U . . .
H32C H 0.6673 0.1807 0.4277 0.063 Uiso 1 1 calc R U . . .
C33 C 0.8551(4) 0.1327(3) 0.3982(2) 0.0589(12) Uani 1 1 d . . . . .
H33A H 0.8419 0.1144 0.4397 0.088 Uiso 1 1 calc R U . . .
H33B H 0.9280 0.1418 0.3926 0.088 Uiso 1 1 calc R U . . .
H33C H 0.8313 0.0861 0.3707 0.088 Uiso 1 1 calc R U . . .
C34 C 1.0125(3) 0.5292(3) 0.3844(2) 0.0452(9) Uani 1 1 d . . . . .
H34 H 1.0212 0.5208 0.3402 0.054 Uiso 1 1 calc R U . . .
C35 C 0.9530(3) 0.6137(3) 0.3912(2) 0.0553(11) Uani 1 1 d . . . . .
H35A H 0.8901 0.6093 0.3680 0.083 Uiso 1 1 calc R U . . .
H35B H 0.9932 0.6641 0.3764 0.083 Uiso 1 1 calc R U . . .
H35C H 0.9367 0.6231 0.4337 0.083 Uiso 1 1 calc R U . . .
C36 C 1.1201(3) 0.5426(3) 0.4093(2) 0.0579(12) Uani 1 1 d . . . . .
H36A H 1.1184 0.5394 0.4533 0.087 Uiso 1 1 calc R U . . .
H36B H 1.1457 0.6012 0.3969 0.087 Uiso 1 1 calc R U . . .
H36C H 1.1648 0.4959 0.3937 0.087 Uiso 1 1 calc R U . . .
C37 C 0.8980(3) 0.4393(3) 0.49235(15) 0.0401(8) Uani 1 1 d . . . . .
H37 H 0.8345 0.4756 0.4908 0.048 Uiso 1 1 calc R U . . .
C38 C 0.9697(4) 0.4917(4) 0.5344(2) 0.0664(14) Uani 1 1 d . . . . .
H38A H 1.0333 0.4586 0.5392 0.100 Uiso 1 1 calc R U . . .
H38B H 0.9374 0.4991 0.5737 0.100 Uiso 1 1 calc R U . . .
H38C H 0.9838 0.5504 0.5170 0.100 Uiso 1 1 calc R U . . .
C39 C 0.8669(4) 0.3519(3) 0.52244(18) 0.0542(11) Uani 1 1 d . . . . .
H39A H 0.8110 0.3247 0.4999 0.081 Uiso 1 1 calc R U . . .
H39B H 0.8449 0.3638 0.5637 0.081 Uiso 1 1 calc R U . . .
H39C H 0.9248 0.3109 0.5230 0.081 Uiso 1 1 calc R U . . .
C40 C 1.0294(3) 0.3298(3) 0.40069(18) 0.0414(8) Uani 1 1 d . . . . .
H40 H 0.9871 0.2747 0.4036 0.050 Uiso 1 1 calc R U . . .
C41 C 1.1090(4) 0.3226(3) 0.4510(2) 0.0533(11) Uani 1 1 d . . . . .
H41A H 1.1505 0.3768 0.4516 0.080 Uiso 1 1 calc R U . . .
H41B H 1.1524 0.2707 0.4437 0.080 Uiso 1 1 calc R U . . .
H41C H 1.0746 0.3158 0.4897 0.080 Uiso 1 1 calc R U . . .
C42 C 1.0835(3) 0.3248(4) 0.3400(2) 0.0601(12) Uani 1 1 d . . . . .
H42A H 1.0338 0.3126 0.3084 0.090 Uiso 1 1 calc R U . . .
H42B H 1.1339 0.2768 0.3410 0.090 Uiso 1 1 calc R U . . .
H42C H 1.1173 0.3817 0.3319 0.090 Uiso 1 1 calc R U . . .

loop_
_atom_site_aniso_label
_atom_site_aniso_U_11
_atom_site_aniso_U_22
_atom_site_aniso_U_33
_atom_site_aniso_U_23
_atom_site_aniso_U_13
_atom_site_aniso_U_12
K1 0.0411(4) 0.0296(3) 0.0335(3) -0.0074(3) -0.0059(3) 0.0028(3)
Si1 0.0273(4) 0.0219(3) 0.0179(3) -0.0021(3) 0.0009(3) 0.0003(3)
Si2 0.0293(4) 0.0276(4) 0.0294(4) -0.0002(3) -0.0092(3) 0.0021(3)
Al1 0.0245(4) 0.0195(3) 0.0174(3) -0.0010(3) -0.0005(3) -0.0001(3)
N1 0.0241(11) 0.0197(10) 0.0186(11) 0.0017(8) -0.0020(9) -0.0007(9)
N2 0.0281(12) 0.0254(11) 0.0192(10) -0.0017(9) -0.0025(9) -0.0003(10)
C1 0.0216(13) 0.0200(12) 0.0198(12) 0.0017(9) -0.0002(11) 0.0028(10)
C2 0.0248(14) 0.0240(12) 0.0198(12) 0.0033(10) -0.0003(11) 0.0006(11)
C3 0.0350(16) 0.0309(14) 0.0225(14) 0.0049(11) -0.0052(12) 0.0017(12)
C4 0.0406(18) 0.0308(15) 0.0251(14) 0.0104(12) -0.0001(13) 0.0027(13)
C5 0.0315(16) 0.0238(13) 0.0342(15) 0.0085(12) 0.0006(13) 0.0003(11)
C6 0.0248(14) 0.0222(13) 0.0287(14) 0.0022(11) -0.0008(12) 0.0012(11)
C7 0.0383(18) 0.0269(15) 0.0379(17) 0.0092(12) -0.0131(14) -0.0068(13)
C8 0.077(3) 0.0313(17) 0.058(2) -0.0056(17) -0.030(2) 0.0023(19)
C9 0.044(2) 0.081(3) 0.060(3) 0.033(3) -0.014(2) -0.025(2)
C10 0.0287(15) 0.0248(13) 0.0241(13) 0.0020(10) -0.0053(11) -0.0032(12)
C11 0.0388(17) 0.0290(14) 0.0302(15) -0.0030(13) -0.0054(13) -0.0036(13)
C12 0.0287(16) 0.0372(16) 0.0355(16) 0.0032(13) -0.0032(13) -0.0037(13)
C13 0.0329(16) 0.0267(14) 0.0209(13) 0.0002(11) 0.0022(11) -0.0020(12)
C14 0.050(2) 0.0361(16) 0.0238(14) 0.0084(12) 0.0026(15) 0.0018(15)
C15 0.0358(17) 0.0319(15) 0.0324(15) -0.0010(13) 0.0077(14) -0.0069(13)
C16 0.0297(15) 0.0369(15) 0.0276(14) -0.0027(12) 0.0030(13) 0.0057(13)
C17 0.0395(19) 0.0463(19) 0.0396(18) 0.0009(15) 0.0036(15) 0.0156(16)
C18 0.041(2) 0.064(2) 0.046(2) 0.0052(19) 0.0175(18) 0.0084(19)
C19 0.0435(19) 0.0305(15) 0.0285(15) -0.0056(12) -0.0022(14) -0.0003(14)
C20 0.096(4) 0.069(3) 0.039(2) -0.026(2) 0.009(3) -0.009(3)
C21 0.057(3) 0.045(2) 0.050(2) -0.0049(18) -0.014(2) -0.0059(19)
C22 0.0233(14) 0.0283(14) 0.0239(14) -0.0042(11) 0.0002(11) 0.0030(11)
C23 0.0260(15) 0.0285(14) 0.0343(16) -0.0071(12) -0.0037(13) 0.0067(12)
C24 0.0322(17) 0.0357(17) 0.052(2) -0.0189(16) -0.0012(15) 0.0081(14)
C25 0.044(2) 0.056(2) 0.043(2) -0.0264(18) 0.0125(17) -0.0009(18)
C26 0.042(2) 0.061(2) 0.0267(16) -0.0141(16) 0.0113(15) -0.0074(18)
C27 0.0278(16) 0.0427(17) 0.0253(15) -0.0056(13) 0.0035(12) -0.0038(13)
C28 0.0360(17) 0.0444(17) 0.0253(14) 0.0034(13) 0.0028(14) -0.0080(14)
C29 0.044(2) 0.053(2) 0.0378(18) 0.0006(16) 0.0006(16) 0.0012(18)
C30 0.038(2) 0.068(3) 0.052(2) 0.015(2) 0.0037(18) -0.0139(19)
C31 0.045(2) 0.0265(14) 0.0357(16) -0.0006(13) -0.0121(15) 0.0026(14)
C32 0.053(2) 0.0396(18) 0.0328(17) 0.0092(14) 0.0041(16) -0.0011(16)
C33 0.062(3) 0.0352(18) 0.079(3) 0.012(2) -0.019(2) 0.0054(19)
C34 0.0372(19) 0.0426(19) 0.056(2) 0.0108(17) -0.0175(17) -0.0057(16)
C35 0.043(2) 0.0400(19) 0.083(3) 0.007(2) -0.009(2) -0.0077(17)
C36 0.043(2) 0.058(2) 0.073(3) 0.017(2) -0.022(2) -0.019(2)
C37 0.044(2) 0.048(2) 0.0286(16) -0.0037(14) -0.0126(15) 0.0063(16)
C38 0.070(3) 0.087(4) 0.042(2) -0.019(2) -0.021(2) -0.002(3)
C39 0.069(3) 0.059(2) 0.0346(19) 0.0109(18) 0.000(2) 0.013(2)
C40 0.0319(18) 0.0438(19) 0.049(2) -0.0023(16) -0.0107(16) 0.0084(15)
C41 0.047(2) 0.052(2) 0.061(3) 0.0040(19) -0.021(2) 0.0116(19)
C42 0.034(2) 0.086(3) 0.060(3) -0.014(2) -0.0039(19) 0.022(2)

loop_
_atom_type_symbol
_atom_type_description
_atom_type_scat_dispersion_real
_atom_type_scat_dispersion_imag
_atom_type_scat_source
C C 0.0181 0.0091 'International Tables Vol C Tables 4.2.6.8 and 6.1.1.4'
H H 0.0000 0.0000 'International Tables Vol C Tables 4.2.6.8 and 6.1.1.4'
Al Al 0.2130 0.2455 'International Tables Vol C Tables 4.2.6.8 and 6.1.1.4'
K K 0.3868 1.0657 'International Tables Vol C Tables 4.2.6.8 and 6.1.1.4'
N N 0.0311 0.0180 'International Tables Vol C Tables 4.2.6.8 and 6.1.1.4'
Si Si 0.2541 0.3302 'International Tables Vol C Tables 4.2.6.8 and 6.1.1.4'

loop_
_geom_angle_atom_site_label_1
_geom_angle_atom_site_label_2
_geom_angle_atom_site_label_3
_geom_angle
_geom_angle_site_symmetry_1
_geom_angle_site_symmetry_3
_geom_angle_publ_flag
C3 K1 H1 106.1(9) 4_645 . ?
C3 K1 C4 24.85(8) 4_645 4_645 ?
C3 K1 C22 132.75(8) 4_645 . ?
C3 K1 C23 114.33(9) 4_645 . ?
C3 K1 C25 132.00(11) 4_645 . ?
C3 K1 C26 156.29(10) 4_645 . ?
C3 K1 C27 156.53(8) 4_645 . ?
C4 K1 H1 88.1(9) 4_645 . ?
C4 K1 C22 131.03(8) 4_645 . ?
C4 K1 C26 173.73(8) 4_645 . ?
C4 K1 C27 150.60(8) 4_645 . ?
C22 K1 H1 51.9(9) . . ?
C22 K1 C27 24.00(7) . . ?
C23 K1 H1 68.4(9) . . ?
C23 K1 C4 123.68(9) . 4_645 ?
C23 K1 C22 25.05(7) . . ?
C23 K1 C25 45.50(10) . . ?
C23 K1 C26 51.09(10) . . ?
C23 K1 C27 43.20(8) . . ?
C24 K1 H1 93.8(9) . . ?
C24 K1 C3 114.16(10) . 4_645 ?
C24 K1 C4 133.80(10) . 4_645 ?
C24 K1 C22 44.32(8) . . ?
C24 K1 C23 26.03(8) . . ?
C24 K1 C25 25.80(12) . . ?
C24 K1 C26 43.67(11) . . ?
C24 K1 C27 50.22(9) . . ?
C25 K1 H1 102.5(9) . . ?
C25 K1 C4 156.07(11) . 4_645 ?
C25 K1 C22 51.29(9) . . ?
C25 K1 C26 24.41(11) . . ?
C25 K1 C27 42.69(9) . . ?
C26 K1 H1 86.5(9) . . ?
C26 K1 C22 42.70(8) . . ?
C26 K1 C27 23.62(8) . . ?
C27 K1 H1 63.0(9) . . ?
N1 Si1 C13 94.92(12) . . ?
N1 Si1 C16 111.00(13) . . ?
N1 Si1 C19 113.88(14) . . ?
C13 Si1 C16 114.12(15) . . ?
C13 Si1 C19 115.37(14) . . ?
C16 Si1 C19 107.32(15) . . ?
N2 Si2 C34 109.97(14) . . ?
N2 Si2 C37 106.75(15) . . ?
N2 Si2 C40 112.02(15) . . ?
C34 Si2 C40 104.94(19) . . ?
C37 Si2 C34 111.66(19) . . ?
C37 Si2 C40 111.59(17) . . ?
N1 Al1 H1 105.3(14) . . ?
N1 Al1 C13 84.10(11) . . ?
N2 Al1 H1 99.5(15) . . ?
N2 Al1 N1 130.33(11) . . ?
N2 Al1 C13 127.21(12) . . ?
C13 Al1 H1 108.5(15) . . ?
Si1 N1 Al1 93.88(11) . . ?
C1 N1 Si1 128.76(19) . . ?
C1 N1 Al1 133.88(18) . . ?
Si2 N2 Al1 134.64(14) . . ?
C22 N2 Si2 114.5(2) . . ?
C22 N2 Al1 110.80(19) . . ?
N1 C1 C2 121.1(2) . . ?
N1 C1 C6 122.0(2) . . ?
C6 C1 C2 116.9(2) . . ?
C1 C2 C10 123.7(2) . . ?
C3 C2 C1 120.3(3) . . ?
C3 C2 C10 116.0(3) . . ?
K1 C3 H3 88.5 4_655 . ?
C2 C3 K1 96.5(2) . 4_655 ?
C2 C3 H3 118.8 . . ?
C4 C3 K1 85.0(2) . 4_655 ?
C4 C3 C2 122.3(3) . . ?
C4 C3 H3 118.8 . . ?
K1 C4 H4 96.8 4_655 . ?
C3 C4 K1 70.2(2) . 4_655 ?
C3 C4 H4 121.2 . . ?
C5 C4 K1 102.5(2) . 4_655 ?
C5 C4 C3 117.5(3) . . ?
C5 C4 H4 121.2 . . ?
C4 C5 H5 118.7 . . ?
C4 C5 C6 122.6(3) . . ?
C6 C5 H5 118.7 . . ?
C1 C6 C7 123.1(3) . . ?
C5 C6 C1 120.1(3) . . ?
C5 C6 C7 116.8(3) . . ?
C6 C7 H7 107.8 . . ?
C6 C7 C8 110.4(3) . . ?
C8 C7 H7 107.8 . . ?
C9 C7 C6 113.4(3) . . ?
C9 C7 H7 107.8 . . ?
C9 C7 C8 109.6(4) . . ?
C7 C8 H8A 109.5 . . ?
C7 C8 H8B 109.5 . . ?
C7 C8 H8C 109.5 . . ?
H8A C8 H8B 109.5 . . ?
H8A C8 H8C 109.5 . . ?
H8B C8 H8C 109.5 . . ?
C7 C9 H9A 109.5 . . ?
C7 C9 H9B 109.5 . . ?
C7 C9 H9C 109.5 . . ?
H9A C9 H9B 109.5 . . ?
H9A C9 H9C 109.5 . . ?
H9B C9 H9C 109.5 . . ?
C2 C10 H10 108.2 . . ?
C2 C10 C11 111.5(3) . . ?
C2 C10 C12 112.1(3) . . ?
C11 C10 H10 108.2 . . ?
C11 C10 C12 108.5(3) . . ?
C12 C10 H10 108.2 . . ?
C10 C11 H11A 109.5 . . ?
C10 C11 H11B 109.5 . . ?
C10 C11 H11C 109.5 . . ?
H11A C11 H11B 109.5 . . ?
H11A C11 H11C 109.5 . . ?
H11B C11 H11C 109.5 . . ?
K1 C12 H12B 51.2 4_655 . ?
K1 C12 H12A 146.6 4_655 . ?
K1 C12 H12C 64.1 4_655 . ?
C10 C12 K1 103.28(18) . 4_655 ?
C10 C12 H12B 109.5 . . ?
C10 C12 H12A 109.5 . . ?
C10 C12 H12C 109.5 . . ?
H12B C12 H12A 109.5 . . ?
H12B C12 H12C 109.5 . . ?
H12A C12 H12C 109.5 . . ?
Si1 C13 Al1 86.13(12) . . ?
C14 C13 Si1 118.0(2) . . ?
C14 C13 Al1 129.3(2) . . ?
C14 C13 C15 106.1(3) . . ?
C15 C13 Si1 111.5(2) . . ?
C15 C13 Al1 104.11(19) . . ?
C13 C14 H14A 109.5 . . ?
C13 C14 H14B 109.5 . . ?
C13 C14 H14C 109.5 . . ?
H14A C14 H14B 109.5 . . ?
H14A C14 H14C 109.5 . . ?
H14B C14 H14C 109.5 . . ?
C13 C15 H15A 109.5 . . ?
C13 C15 H15B 109.5 . . ?
C13 C15 H15C 109.5 . . ?
H15A C15 H15B 109.5 . . ?
H15A C15 H15C 109.5 . . ?
H15B C15 H15C 109.5 . . ?
Si1 C16 H16 105.7 . . ?
C17 C16 Si1 113.7(3) . . ?
C17 C16 H16 105.7 . . ?
C17 C16 C18 110.1(3) . . ?
C18 C16 Si1 115.0(3) . . ?
C18 C16 H16 105.7 . . ?
K1 C17 H17C 47.3 4_655 . ?
K1 C17 H17A 120.4 4_655 . ?
K1 C17 H17B 62.5 4_655 . ?
C16 C17 K1 129.4(2) . 4_655 ?
C16 C17 H17C 109.5 . . ?
C16 C17 H17A 109.5 . . ?
C16 C17 H17B 109.5 . . ?
H17C C17 H17A 109.5 . . ?
H17C C17 H17B 109.5 . . ?
H17A C17 H17B 109.5 . . ?
C16 C18 H18A 109.5 . . ?
C16 C18 H18B 109.5 . . ?
C16 C18 H18C 109.5 . . ?
H18A C18 H18B 109.5 . . ?
H18A C18 H18C 109.5 . . ?
H18B C18 H18C 109.5 . . ?
Si1 C19 H19 106.4 . . ?
C20 C19 Si1 115.0(3) . . ?
C20 C19 H19 106.4 . . ?
C21 C19 Si1 114.5(3) . . ?
C21 C19 H19 106.4 . . ?
C21 C19 C20 107.6(4) . . ?
C19 C20 H20A 109.5 . . ?
C19 C20 H20B 109.5 . . ?
C19 C20 H20C 109.5 . . ?
H20A C20 H20B 109.5 . . ?
H20A C20 H20C 109.5 . . ?
H20B C20 H20C 109.5 . . ?
C19 C21 H21A 109.5 . . ?
C19 C21 H21B 109.5 . . ?
C19 C21 H21C 109.5 . . ?
H21A C21 H21B 109.5 . . ?
H21A C21 H21C 109.5 . . ?
H21B C21 H21C 109.5 . . ?
N2 C22 K1 120.27(19) . . ?
N2 C22 C23 120.6(3) . . ?
C23 C22 K1 67.83(17) . . ?
C27 C22 K1 81.40(18) . . ?
C27 C22 N2 121.5(3) . . ?
C27 C22 C23 117.9(3) . . ?
C22 C23 K1 87.12(18) . . ?
C22 C23 C31 122.1(3) . . ?
C24 C23 K1 72.9(2) . . ?
C24 C23 C22 119.4(3) . . ?
C24 C23 C31 118.4(3) . . ?
C31 C23 K1 107.5(2) . . ?
K1 C24 H24 108.4 . . ?
C23 C24 K1 81.1(2) . . ?
C23 C24 H24 119.0 . . ?
C25 C24 K1 81.3(2) . . ?
C25 C24 C23 121.9(3) . . ?
C25 C24 H24 119.0 . . ?
K1 C25 H25 111.7 . . ?
C24 C25 K1 72.9(2) . . ?
C24 C25 H25 120.4 . . ?
C26 C25 K1 85.4(3) . . ?
C26 C25 C24 119.2(3) . . ?
C26 C25 H25 120.4 . . ?
K1 C26 H26 117.0 . . ?
C25 C26 K1 70.2(2) . . ?
C25 C26 H26 119.1 . . ?
C25 C26 C27 121.8(4) . . ?
C27 C26 K1 84.0(2) . . ?
C27 C26 H26 119.1 . . ?
C22 C27 K1 74.60(18) . . ?
C22 C27 C28 122.6(3) . . ?
C26 C27 K1 72.3(2) . . ?
C26 C27 C22 119.7(3) . . ?
C26 C27 C28 117.7(3) . . ?
C28 C27 K1 125.6(2) . . ?
C27 C28 H28 108.1 . . ?
C27 C28 C29 112.6(3) . . ?
C27 C28 C30 111.1(3) . . ?
C29 C28 H28 108.1 . . ?
C29 C28 C30 108.7(3) . . ?
C30 C28 H28 108.1 . . ?
C28 C29 H29A 109.5 . . ?
C28 C29 H29B 109.5 . . ?
C28 C29 H29C 109.5 . . ?
H29A C29 H29B 109.5 . . ?
H29A C29 H29C 109.5 . . ?
H29B C29 H29C 109.5 . . ?
C28 C30 H30A 109.5 . . ?
C28 C30 H30B 109.5 . . ?
C28 C30 H30C 109.5 . . ?
H30A C30 H30B 109.5 . . ?
H30A C30 H30C 109.5 . . ?
H30B C30 H30C 109.5 . . ?
C23 C31 H31 107.9 . . ?
C23 C31 C32 110.4(3) . . ?
C23 C31 C33 113.6(3) . . ?
C32 C31 H31 107.9 . . ?
C32 C31 C33 108.9(3) . . ?
C33 C31 H31 107.9 . . ?
C31 C32 H32A 109.5 . . ?
C31 C32 H32B 109.5 . . ?
C31 C32 H32C 109.5 . . ?
H32A C32 H32B 109.5 . . ?
H32A C32 H32C 109.5 . . ?
H32B C32 H32C 109.5 . . ?
C31 C33 H33A 109.5 . . ?
C31 C33 H33B 109.5 . . ?
C31 C33 H33C 109.5 . . ?
H33A C33 H33B 109.5 . . ?
H33A C33 H33C 109.5 . . ?
H33B C33 H33C 109.5 . . ?
Si2 C34 H34 105.4 . . ?
C35 C34 Si2 112.2(3) . . ?
C35 C34 H34 105.4 . . ?
C35 C34 C36 109.7(4) . . ?
C36 C34 Si2 117.6(3) . . ?
C36 C34 H34 105.4 . . ?
C34 C35 H35A 109.5 . . ?
C34 C35 H35B 109.5 . . ?
C34 C35 H35C 109.5 . . ?
H35A C35 H35B 109.5 . . ?
H35A C35 H35C 109.5 . . ?
H35B C35 H35C 109.5 . . ?
C34 C36 H36A 109.5 . . ?
C34 C36 H36B 109.5 . . ?
C34 C36 H36C 109.5 . . ?
H36A C36 H36B 109.5 . . ?
H36A C36 H36C 109.5 . . ?
H36B C36 H36C 109.5 . . ?
Si2 C37 H37 104.9 . . ?
C38 C37 Si2 116.8(3) . . ?
C38 C37 H37 104.9 . . ?
C39 C37 Si2 114.5(3) . . ?
C39 C37 H37 104.9 . . ?
C39 C37 C38 109.5(4) . . ?
C37 C38 H38A 109.5 . . ?
C37 C38 H38B 109.5 . . ?
C37 C38 H38C 109.5 . . ?
H38A C38 H38B 109.5 . . ?
H38A C38 H38C 109.5 . . ?
H38B C38 H38C 109.5 . . ?
C37 C39 H39A 109.5 . . ?
C37 C39 H39B 109.5 . . ?
C37 C39 H39C 109.5 . . ?
H39A C39 H39B 109.5 . . ?
H39A C39 H39C 109.5 . . ?
H39B C39 H39C 109.5 . . ?
Si2 C40 H40 106.1 . . ?
C41 C40 Si2 113.1(3) . . ?
C41 C40 H40 106.1 . . ?
C42 C40 Si2 116.0(3) . . ?
C42 C40 H40 106.1 . . ?
C42 C40 C41 108.8(3) . . ?
C40 C41 H41A 109.5 . . ?
C40 C41 H41B 109.5 . . ?
C40 C41 H41C 109.5 . . ?
H41A C41 H41B 109.5 . . ?
H41A C41 H41C 109.5 . . ?
H41B C41 H41C 109.5 . . ?
C40 C42 H42A 109.5 . . ?
C40 C42 H42B 109.5 . . ?
C40 C42 H42C 109.5 . . ?
H42A C42 H42B 109.5 . . ?
H42A C42 H42C 109.5 . . ?
H42B C42 H42C 109.5 . . ?

loop_
_geom_bond_atom_site_label_1
_geom_bond_atom_site_label_2
_geom_bond_distance
_geom_bond_site_symmetry_2
_geom_bond_publ_flag
K1 H1 2.56(4) . ?
K1 C3 3.113(3) 4_645 ?
K1 C4 3.296(4) 4_645 ?
K1 C22 3.380(3) . ?
K1 C23 3.134(3) . ?
K1 C24 3.032(4) . ?
K1 C25 3.135(4) . ?
K1 C26 3.321(4) . ?
K1 C27 3.466(3) . ?
Si1 N1 1.751(2) . ?
Si1 C13 1.879(3) . ?
Si1 C16 1.900(4) . ?
Si1 C19 1.909(3) . ?
Si2 N2 1.761(3) . ?
Si2 C34 1.904(4) . ?
Si2 C37 1.896(4) . ?
Si2 C40 1.904(4) . ?
Al1 H1 1.54(4) . ?
Al1 N1 1.932(2) . ?
Al1 N2 1.923(3) . ?
Al1 C13 2.061(3) . ?
N1 C1 1.421(3) . ?
N2 C22 1.430(4) . ?
C1 C2 1.428(4) . ?
C1 C6 1.426(4) . ?
C2 C3 1.397(4) . ?
C2 C10 1.524(4) . ?
C3 K1 3.113(3) 4_655 ?
C3 H3 0.9500 . ?
C3 C4 1.391(5) . ?
C4 K1 3.296(4) 4_655 ?
C4 H4 0.9500 . ?
C4 C5 1.385(5) . ?
C5 H5 0.9500 . ?
C5 C6 1.399(4) . ?
C6 C7 1.519(4) . ?
C7 H7 1.0000 . ?
C7 C8 1.565(6) . ?
C7 C9 1.499(6) . ?
C8 H8A 0.9800 . ?
C8 H8B 0.9800 . ?
C8 H8C 0.9800 . ?
C9 H9A 0.9800 . ?
C9 H9B 0.9800 . ?
C9 H9C 0.9800 . ?
C10 H10 1.0000 . ?
C10 C11 1.528(4) . ?
C10 C12 1.534(4) . ?
C11 H11A 0.9800 . ?
C11 H11B 0.9800 . ?
C11 H11C 0.9800 . ?
C12 K1 3.532(4) 4_655 ?
C12 H12B 0.9800 . ?
C12 H12A 0.9800 . ?
C12 H12C 0.9800 . ?
C13 C14 1.532(4) . ?
C13 C15 1.555(4) . ?
C14 H14A 0.9800 . ?
C14 H14B 0.9800 . ?
C14 H14C 0.9800 . ?
C15 H15A 0.9800 . ?
C15 H15B 0.9800 . ?
C15 H15C 0.9800 . ?
C16 H16 1.0000 . ?
C16 C17 1.538(5) . ?
C16 C18 1.538(5) . ?
C17 K1 3.431(4) 4_655 ?
C17 H17C 0.9800 . ?
C17 H17A 0.9800 . ?
C17 H17B 0.9800 . ?
C18 H18A 0.9800 . ?
C18 H18B 0.9800 . ?
C18 H18C 0.9800 . ?
C19 H19 1.0000 . ?
C19 C20 1.527(5) . ?
C19 C21 1.522(6) . ?
C20 H20A 0.9800 . ?
C20 H20B 0.9800 . ?
C20 H20C 0.9800 . ?
C21 H21A 0.9800 . ?
C21 H21B 0.9800 . ?
C21 H21C 0.9800 . ?
C22 C23 1.433(4) . ?
C22 C27 1.426(4) . ?
C23 C24 1.392(5) . ?
C23 C31 1.516(5) . ?
C24 H24 0.9500 . ?
C24 C25 1.380(6) . ?
C25 H25 0.9500 . ?
C25 C26 1.377(6) . ?
C26 H26 0.9500 . ?
C26 C27 1.396(5) . ?
C27 C28 1.519(5) . ?
C28 H28 1.0000 . ?
C28 C29 1.527(5) . ?
C28 C30 1.536(5) . ?
C29 H29A 0.9800 . ?
C29 H29B 0.9800 . ?
C29 H29C 0.9800 . ?
C30 H30A 0.9800 . ?
C30 H30B 0.9800 . ?
C30 H30C 0.9800 . ?
C31 H31 1.0000 . ?
C31 C32 1.516(6) . ?
C31 C33 1.537(5) . ?
C32 H32A 0.9800 . ?
C32 H32B 0.9800 . ?
C32 H32C 0.9800 . ?
C33 H33A 0.9800 . ?
C33 H33B 0.9800 . ?
C33 H33C 0.9800 . ?
C34 H34 1.0000 . ?
C34 C35 1.499(6) . ?
C34 C36 1.538(5) . ?
C35 H35A 0.9800 . ?
C35 H35B 0.9800 . ?
C35 H35C 0.9800 . ?
C36 H36A 0.9800 . ?
C36 H36B 0.9800 . ?
C36 H36C 0.9800 . ?
C37 H37 1.0000 . ?
C37 C38 1.546(6) . ?
C37 C39 1.529(6) . ?
C38 H38A 0.9800 . ?
C38 H38B 0.9800 . ?
C38 H38C 0.9800 . ?
C39 H39A 0.9800 . ?
C39 H39B 0.9800 . ?
C39 H39C 0.9800 . ?
C40 H40 1.0000 . ?
C40 C41 1.539(5) . ?
C40 C42 1.530(6) . ?
C41 H41A 0.9800 . ?
C41 H41B 0.9800 . ?
C41 H41C 0.9800 . ?
C42 H42A 0.9800 . ?
C42 H42B 0.9800 . ?
C42 H42C 0.9800 . ?

loop_
_geom_torsion_atom_site_label_1
_geom_torsion_atom_site_label_2
_geom_torsion_atom_site_label_3
_geom_torsion_atom_site_label_4
_geom_torsion
_geom_torsion_site_symmetry_1
_geom_torsion_site_symmetry_2
_geom_torsion_site_symmetry_3
_geom_torsion_site_symmetry_4
_geom_torsion_publ_flag
K1 C3 C4 C5 94.1(3) 4_655 . . . ?
K1 C4 C5 C6 75.3(3) 4_655 . . . ?
K1 C22 C23 C24 68.5(3) . . . . ?
K1 C22 C23 C31 -108.9(3) . . . . ?
K1 C22 C27 C26 -58.7(3) . . . . ?
K1 C22 C27 C28 122.7(3) . . . . ?
K1 C23 C24 C25 73.8(4) . . . . ?
K1 C23 C31 C32 -1.8(3) . . . . ?
K1 C23 C31 C33 120.9(3) . . . . ?
K1 C24 C25 C26 74.4(4) . . . . ?
K1 C25 C26 C27 69.4(4) . . . . ?
K1 C26 C27 C22 59.9(3) . . . . ?
K1 C26 C27 C28 -121.5(3) . . . . ?
K1 C27 C28 C29 -24.0(4) . . . . ?
K1 C27 C28 C30 -146.2(2) . . . . ?
Si1 N1 C1 C2 -92.0(3) . . . . ?
Si1 N1 C1 C6 88.5(3) . . . . ?
Si1 C16 C17 K1 98.8(3) . . . 4_655 ?
Si2 N2 C22 K1 164.27(11) . . . . ?
Si2 N2 C22 C23 83.6(3) . . . . ?
Si2 N2 C22 C27 -96.8(3) . . . . ?
Al1 N1 C1 C2 61.2(4) . . . . ?
Al1 N1 C1 C6 -118.3(3) . . . . ?
Al1 N2 C22 K1 -14.7(2) . . . . ?
Al1 N2 C22 C23 -95.3(3) . . . . ?
Al1 N2 C22 C27 84.2(3) . . . . ?
N1 Si1 C13 Al1 7.53(12) . . . . ?
N1 Si1 C13 C14 140.7(3) . . . . ?
N1 Si1 C13 C15 -96.1(2) . . . . ?
N1 Si1 C16 C17 -65.9(3) . . . . ?
N1 Si1 C16 C18 165.8(3) . . . . ?
N1 C1 C2 C3 -174.1(3) . . . . ?
N1 C1 C2 C10 4.4(4) . . . . ?
N1 C1 C6 C5 175.0(3) . . . . ?
N1 C1 C6 C7 -4.6(4) . . . . ?
N2 Si2 C37 C38 -153.2(3) . . . . ?
N2 Si2 C37 C39 76.9(3) . . . . ?
N2 C22 C23 K1 113.0(3) . . . . ?
N2 C22 C23 C24 -178.5(3) . . . . ?
N2 C22 C23 C31 4.1(5) . . . . ?
N2 C22 C27 K1 -120.3(3) . . . . ?
N2 C22 C27 C26 -179.1(3) . . . . ?
N2 C22 C27 C28 2.4(5) . . . . ?
C1 C2 C3 K1 -91.2(3) . . . 4_655 ?
C1 C2 C3 C4 -3.1(5) . . . . ?
C1 C2 C10 C11 -121.4(3) . . . . ?
C1 C2 C10 C12 116.7(3) . . . . ?
C1 C6 C7 C8 -107.8(4) . . . . ?
C1 C6 C7 C9 128.8(4) . . . . ?
C2 C1 C6 C5 -4.5(4) . . . . ?
C2 C1 C6 C7 175.9(3) . . . . ?
C2 C3 C4 K1 -94.5(3) . . . 4_655 ?
C2 C3 C4 C5 -0.4(5) . . . . ?
C2 C10 C12 K1 1.7(3) . . . 4_655 ?
C3 C2 C10 C11 57.1(4) . . . . ?
C3 C2 C10 C12 -64.8(4) . . . . ?
C3 C4 C5 C6 1.4(5) . . . . ?
C4 C5 C6 C1 1.2(5) . . . . ?
C4 C5 C6 C7 -179.2(3) . . . . ?
C5 C6 C7 C8 72.6(4) . . . . ?
C5 C6 C7 C9 -50.8(4) . . . . ?
C6 C1 C2 C3 5.4(4) . . . . ?
C6 C1 C2 C10 -176.1(3) . . . . ?
C10 C2 C3 K1 90.2(2) . . . 4_655 ?
C10 C2 C3 C4 178.4(3) . . . . ?
C11 C10 C12 K1 -121.9(2) . . . 4_655 ?
C13 Si1 N1 Al1 -8.04(13) . . . . ?
C13 Si1 N1 C1 152.9(2) . . . . ?
C13 Si1 C16 C17 -171.8(2) . . . . ?
C13 Si1 C16 C18 60.0(3) . . . . ?
C16 Si1 N1 Al1 -126.23(13) . . . . ?
C16 Si1 N1 C1 34.8(3) . . . . ?
C16 Si1 C13 Al1 123.17(13) . . . . ?
C16 Si1 C13 C14 -103.7(3) . . . . ?
C16 Si1 C13 C15 19.5(2) . . . . ?
C18 C16 C17 K1 -130.5(3) . . . 4_655 ?
C19 Si1 N1 Al1 112.53(14) . . . . ?
C19 Si1 N1 C1 -86.5(3) . . . . ?
C19 Si1 C13 Al1 -111.85(15) . . . . ?
C19 Si1 C13 C14 21.3(3) . . . . ?
C19 Si1 C13 C15 144.5(2) . . . . ?
C19 Si1 C16 C17 59.1(3) . . . . ?
C19 Si1 C16 C18 -69.1(3) . . . . ?
C22 C23 C24 K1 -76.5(3) . . . . ?
C22 C23 C24 C25 -2.6(5) . . . . ?
C22 C23 C31 C32 96.0(4) . . . . ?
C22 C23 C31 C33 -141.3(3) . . . . ?
C22 C27 C28 C29 -118.0(4) . . . . ?
C22 C27 C28 C30 119.7(4) . . . . ?
C23 C22 C27 K1 59.2(3) . . . . ?
C23 C22 C27 C26 0.5(5) . . . . ?
C23 C22 C27 C28 -178.1(3) . . . . ?
C23 C24 C25 K1 -73.7(3) . . . . ?
C23 C24 C25 C26 0.7(6) . . . . ?
C24 C23 C31 C32 -81.4(4) . . . . ?
C24 C23 C31 C33 41.3(5) . . . . ?
C24 C25 C26 K1 -67.5(4) . . . . ?
C24 C25 C26 C27 1.9(7) . . . . ?
C25 C26 C27 K1 -62.3(4) . . . . ?
C25 C26 C27 C22 -2.4(6) . . . . ?
C25 C26 C27 C28 176.2(4) . . . . ?
C26 C27 C28 C29 63.4(4) . . . . ?
C26 C27 C28 C30 -58.9(4) . . . . ?
C27 C22 C23 K1 -66.5(3) . . . . ?
C27 C22 C23 C24 2.0(5) . . . . ?
C27 C22 C23 C31 -175.4(3) . . . . ?
C31 C23 C24 K1 101.0(3) . . . . ?
C31 C23 C24 C25 174.9(4) . . . . ?
C34 Si2 N2 Al1 -87.5(2) . . . . ?
C34 Si2 N2 C22 93.9(3) . . . . ?
C34 Si2 C37 C38 -33.0(4) . . . . ?
C34 Si2 C37 C39 -162.9(3) . . . . ?
C37 Si2 N2 Al1 33.8(2) . . . . ?
C37 Si2 N2 C22 -144.8(2) . . . . ?
C40 Si2 N2 Al1 156.2(2) . . . . ?
C40 Si2 N2 C22 -22.4(3) . . . . ?
C40 Si2 C37 C38 84.1(4) . . . . ?
C40 Si2 C37 C39 -45.8(3) . . . . ?
